data_7000878
loop_
_publ_author_name
'Fliedel, Christophe'
'Schnee, Gilles'
'Braunstein, Pierre'

_publ_section_title
;
 Versatile coordination modes of novel hemilabile S-NHC ligands
;
_journal_issue 14
_journal_name_full 'Dalton Transactions'
_journal_page_first 2474
_journal_page_last 2476
_journal_paper_doi 10.1039/b902314n
_journal_year 2009
_chemical_formula_sum 'C30.75 H30.5 Cl3.5 N2 P Pd S'
_chemical_formula_weight 721.58
_space_group_IT_number 2
_symmetry_cell_setting triclinic
_symmetry_Int_Tables_number 2
_symmetry_space_group_name_Hall '-P 1'
_symmetry_space_group_name_H-M 'P -1'
_atom_sites_solution_hydrogens geom
_atom_sites_solution_primary direct
_atom_sites_solution_secondary difmap
_audit_creation_method SHELXL-97
_cell_angle_alpha 97.8810(10)
_cell_angle_beta 90.739(2)
_cell_angle_gamma 97.207(2)
_cell_formula_units_Z 4
_cell_length_a 10.1476(2)
_cell_length_b 14.9042(5)
_cell_length_c 20.9556(6)
_cell_measurement_reflns_used 29832
_cell_measurement_temperature 173(2)
_cell_measurement_theta_max 26.48
_cell_measurement_theta_min 0.998
_cell_volume 3113.16(15)
_computing_cell_refinement 'HKL Scalepack (Otwinowski & Minor 1997)'
_computing_data_reduction 'HKL Denzo and Scalepack (Otwinowski & Minor 1997)'
_computing_molecular_graphics ORTEP-3
_computing_publication_material PLATON
_computing_structure_refinement 'SHELXL-97 (Sheldrick, 1997)'
_computing_structure_solution 'SHELXS-97 (Sheldrick, 1997)'
_diffrn_ambient_temperature 173(2)
_diffrn_detector_area_resol_mean 9
_diffrn_measured_fraction_theta_full 0.998
_diffrn_measured_fraction_theta_max 0.998
_diffrn_measurement_device_type KappaCCD
_diffrn_measurement_method CCD
_diffrn_radiation_monochromator graphite
_diffrn_radiation_probe x-ray
_diffrn_radiation_type MoK\a
_diffrn_radiation_wavelength 0.71073
_diffrn_reflns_av_R_equivalents 0.0557
_diffrn_reflns_av_sigmaI/netI 0.0775
_diffrn_reflns_limit_h_max 12
_diffrn_reflns_limit_h_min -12
_diffrn_reflns_limit_k_max 17
_diffrn_reflns_limit_k_min -18
_diffrn_reflns_limit_l_max 25
_diffrn_reflns_limit_l_min -26
_diffrn_reflns_number 31306
_diffrn_reflns_theta_full 26.50
_diffrn_reflns_theta_max 26.50
_diffrn_reflns_theta_min 1.39
_diffrn_source 'fine-focus sealed tube'
_exptl_absorpt_coefficient_mu 1.039
_exptl_absorpt_correction_type none
_exptl_crystal_colour colorless
_exptl_crystal_density_diffrn 1.540
_exptl_crystal_density_method 'not measured'
_exptl_crystal_description prism
_exptl_crystal_F_000 1462
_exptl_crystal_size_max 0.07
_exptl_crystal_size_mid 0.06
_exptl_crystal_size_min 0.06
_refine_diff_density_max 2.079
_refine_diff_density_min -1.653
_refine_diff_density_rms 0.189
_refine_ls_extinction_method none
_refine_ls_goodness_of_fit_ref 1.036
_refine_ls_hydrogen_treatment constr
_refine_ls_matrix_type full
_refine_ls_number_parameters 711
_refine_ls_number_reflns 12890
_refine_ls_number_restraints 20
_refine_ls_restrained_S_all 1.035
_refine_ls_R_factor_all 0.0931
_refine_ls_R_factor_gt 0.0539
_refine_ls_shift/su_max 0.001
_refine_ls_shift/su_mean 0.000
_refine_ls_structure_factor_coef Fsqd
_refine_ls_weighting_details 'calc w=1/[\s^2^(Fo^2^)+(0.0994P)^2^+0.0000P] where P=(Fo^2^+2Fc^2^)/3'
_refine_ls_weighting_scheme calc
_refine_ls_wR_factor_gt 0.1388
_refine_ls_wR_factor_ref 0.1677
_reflns_number_gt 8792
_reflns_number_total 12890
_reflns_threshold_expression >2sigma(I)
_cod_data_source_file b902314n.txt
_cod_data_source_block Complex9
_cod_original_formula_sum 'C30.75 H30.50 Cl3.50 N2 P Pd S'
_cod_database_code 7000878

loop_
_symmetry_equiv_pos_as_xyz
'x, y, z'
'-x, -y, -z'

loop_
_atom_site_label
_atom_site_type_symbol
_atom_site_fract_x
_atom_site_fract_y
_atom_site_fract_z
_atom_site_U_iso_or_equiv
_atom_site_adp_type
_atom_site_occupancy
_atom_site_symmetry_multiplicity
_atom_site_calc_flag
_atom_site_refinement_flags
_atom_site_disorder_assembly
_atom_site_disorder_group
C17B C 0.7006(6) 0.9956(4) 0.2210(3) 0.0434(15) Uani 1 1 d . . .
H17B H 0.7586 1.0411 0.2453 0.052 Uiso 1 1 calc R . .
Pd1A Pd 0.17935(3) 0.14388(3) 0.369538(17) 0.02250(12) Uani 1 1 d . . .
P1A P 0.01430(12) 0.23025(9) 0.39171(6) 0.0235(3) Uani 1 1 d . . .
C1A C 0.0697(4) 0.3412(3) 0.4404(2) 0.0261(11) Uani 1 1 d . . .
C2A C 0.1367(5) 0.4095(4) 0.4091(3) 0.0310(12) Uani 1 1 d . . .
H2A H 0.1416 0.4010 0.3644 0.037 Uiso 1 1 calc R . .
C3A C 0.1963(5) 0.4904(4) 0.4449(3) 0.0369(13) Uani 1 1 d . . .
H3A H 0.2416 0.5360 0.4244 0.044 Uiso 1 1 calc R . .
C4A C 0.1873(5) 0.5019(4) 0.5110(3) 0.0394(15) Uani 1 1 d . . .
H4A H 0.2295 0.5549 0.5352 0.047 Uiso 1 1 calc R . .
C5A C 0.1188(5) 0.4379(4) 0.5411(3) 0.0356(14) Uani 1 1 d . . .
H5A H 0.1108 0.4482 0.5856 0.043 Uiso 1 1 calc R . .
C6A C 0.0597(5) 0.3564(4) 0.5062(2) 0.0310(12) Uani 1 1 d . . .
H6A H 0.0133 0.3121 0.5275 0.037 Uiso 1 1 calc R . .
C7A C -0.0698(4) 0.2601(3) 0.3228(2) 0.0247(11) Uani 1 1 d . . .
C8A C -0.1467(5) 0.3321(4) 0.3300(3) 0.0308(12) Uani 1 1 d . . .
H8A H -0.1516 0.3658 0.3705 0.037 Uiso 1 1 calc R . .
C9A C -0.2154(5) 0.3540(4) 0.2786(3) 0.0333(12) Uani 1 1 d . . .
H9A H -0.2664 0.4020 0.2844 0.040 Uiso 1 1 calc R . .
C10A C -0.2083(5) 0.3039(4) 0.2181(3) 0.0356(13) Uani 1 1 d . . .
H10A H -0.2550 0.3183 0.1831 0.043 Uiso 1 1 calc R . .
C11A C -0.1330(5) 0.2336(4) 0.2096(3) 0.0345(13) Uani 1 1 d . . .
H11A H -0.1289 0.2004 0.1689 0.041 Uiso 1 1 calc R . .
C12A C -0.0624(5) 0.2111(4) 0.2612(3) 0.0312(12) Uani 1 1 d . . .
H12A H -0.0105 0.1636 0.2548 0.037 Uiso 1 1 calc R . .
C13A C -0.1124(4) 0.1721(3) 0.4380(2) 0.0244(11) Uani 1 1 d . . .
C14A C -0.2476(5) 0.1697(4) 0.4243(3) 0.0345(13) Uani 1 1 d . . .
H14A H -0.2758 0.1997 0.3915 0.041 Uiso 1 1 calc R . .
C15A C -0.3398(5) 0.1227(4) 0.4597(3) 0.0346(13) Uani 1 1 d . . .
H15A H -0.4300 0.1212 0.4504 0.042 Uiso 1 1 calc R . .
C16A C -0.2996(5) 0.0780(4) 0.5084(3) 0.0380(14) Uani 1 1 d . . .
H16A H -0.3626 0.0466 0.5318 0.046 Uiso 1 1 calc R . .
C17A C -0.1650(5) 0.0798(4) 0.5226(3) 0.0368(13) Uani 1 1 d . . .
H17A H -0.1374 0.0500 0.5556 0.044 Uiso 1 1 calc R . .
C18A C -0.0738(5) 0.1259(4) 0.4874(3) 0.0323(12) Uani 1 1 d . . .
H18A H 0.0162 0.1265 0.4966 0.039 Uiso 1 1 calc R . .
C19A C 0.3176(4) 0.2486(3) 0.3990(2) 0.0249(11) Uani 1 1 d . . .
C20A C 0.4676(5) 0.3486(4) 0.4593(3) 0.0385(14) Uani 1 1 d . . .
H20A H 0.5192 0.3783 0.4948 0.046 Uiso 1 1 calc R . .
C21A C 0.4733(5) 0.3697(4) 0.3990(3) 0.0397(14) Uani 1 1 d . . .
H21A H 0.5287 0.4171 0.3849 0.048 Uiso 1 1 calc R . .
C22A C 0.3563(5) 0.3028(4) 0.2925(3) 0.0357(13) Uani 1 1 d . . .
H22A H 0.3750 0.3635 0.2804 0.043 Uiso 1 1 calc R . .
H22B H 0.2636 0.2805 0.2816 0.043 Uiso 1 1 calc R . .
C23A C 0.4445(5) 0.2395(4) 0.2552(3) 0.0374(13) Uani 1 1 d . . .
H23A H 0.4231 0.1784 0.2664 0.045 Uiso 1 1 calc R . .
H23B H 0.5367 0.2604 0.2679 0.045 Uiso 1 1 calc R . .
C24A C 0.2681(5) 0.1649(4) 0.1500(3) 0.0352(13) Uani 1 1 d . . .
C25A C 0.1959(6) 0.1806(5) 0.0969(3) 0.0503(16) Uani 1 1 d . . .
H25A H 0.2273 0.2280 0.0743 0.060 Uiso 1 1 calc R . .
C26A C 0.0762(7) 0.1258(6) 0.0771(3) 0.0610(19) Uani 1 1 d . . .
H26A H 0.0278 0.1369 0.0416 0.073 Uiso 1 1 calc R . .
C27A C 0.0314(6) 0.0561(5) 0.1100(3) 0.0553(18) Uani 1 1 d . . .
H27A H -0.0468 0.0184 0.0964 0.066 Uiso 1 1 calc R . .
C28A C 0.1013(6) 0.0413(4) 0.1632(3) 0.0454(15) Uani 1 1 d . . .
H28A H 0.0689 -0.0054 0.1862 0.055 Uiso 1 1 calc R . .
C29A C 0.2181(6) 0.0946(4) 0.1827(3) 0.0431(15) Uani 1 1 d . . .
H29A H 0.2647 0.0833 0.2187 0.052 Uiso 1 1 calc R . .
C30A C 0.3345(5) 0.2300(4) 0.5144(2) 0.0342(13) Uani 1 1 d . . .
H30A H 0.2576 0.1857 0.5035 0.051 Uiso 1 1 calc R . .
H30B H 0.3147 0.2747 0.5493 0.051 Uiso 1 1 calc R . .
H30C H 0.4069 0.2000 0.5273 0.051 Uiso 1 1 calc R . .
Cl1A Cl 0.35360(12) 0.05339(9) 0.35184(7) 0.0344(3) Uani 1 1 d . . .
Cl2A Cl 0.01832(12) 0.02068(9) 0.33176(6) 0.0329(3) Uani 1 1 d . . .
N1A N 0.3716(4) 0.2750(3) 0.4586(2) 0.0280(10) Uani 1 1 d . . .
N2A N 0.3803(4) 0.3070(3) 0.3620(2) 0.0282(10) Uani 1 1 d . . .
S1A S 0.42360(15) 0.23551(12) 0.16892(7) 0.0457(4) Uani 1 1 d . . .
Pd1B Pd 0.65512(3) 0.65169(3) 0.249100(17) 0.02264(12) Uani 1 1 d . . .
P1B P 0.68598(12) 0.72297(9) 0.16118(6) 0.0252(3) Uani 1 1 d . . .
C1B C 0.5859(5) 0.6677(4) 0.0912(2) 0.0298(12) Uani 1 1 d . . .
C2B C 0.4553(5) 0.6302(4) 0.1009(3) 0.0384(14) Uani 1 1 d . . .
H2B H 0.4251 0.6300 0.1426 0.046 Uiso 1 1 calc R . .
C3B C 0.3715(6) 0.5937(4) 0.0491(3) 0.0487(16) Uani 1 1 d . . .
H3B H 0.2843 0.5698 0.0556 0.058 Uiso 1 1 calc R . .
C4B C 0.4184(7) 0.5929(4) -0.0133(3) 0.0497(17) Uani 1 1 d . . .
H4B H 0.3622 0.5696 -0.0486 0.060 Uiso 1 1 calc R . .
C5B C 0.5471(7) 0.6266(4) -0.0221(3) 0.0495(16) Uani 1 1 d . . .
H5B H 0.5782 0.6240 -0.0637 0.059 Uiso 1 1 calc R . .
C6B C 0.6338(6) 0.6649(4) 0.0297(3) 0.0404(14) Uani 1 1 d . . .
H6B H 0.7212 0.6878 0.0229 0.048 Uiso 1 1 calc R . .
C7B C 0.8605(5) 0.7357(4) 0.1385(3) 0.0321(12) Uani 1 1 d . . .
C8B C 0.9453(6) 0.6792(5) 0.1607(3) 0.0493(17) Uani 1 1 d . . .
H8B H 0.9126 0.6333 0.1845 0.059 Uiso 1 1 calc R . .
C9B C 1.0789(6) 0.6922(5) 0.1470(3) 0.062(2) Uani 1 1 d . . .
H9B H 1.1366 0.6564 0.1630 0.074 Uiso 1 1 calc R . .
C10B C 1.1266(6) 0.7567(5) 0.1104(3) 0.0503(17) Uani 1 1 d . . .
H10B H 1.2159 0.7632 0.1001 0.060 Uiso 1 1 calc R . .
C11B C 1.0432(5) 0.8126(4) 0.0884(3) 0.0411(14) Uani 1 1 d . . .
H11B H 1.0766 0.8575 0.0640 0.049 Uiso 1 1 calc R . .
C12B C 0.9118(5) 0.8022(4) 0.1022(3) 0.0350(13) Uani 1 1 d . . .
H12B H 0.8559 0.8401 0.0871 0.042 Uiso 1 1 calc R . .
C13B C 0.6475(5) 0.8401(4) 0.1712(2) 0.0277(11) Uani 1 1 d . . .
C14B C 0.5270(6) 0.8615(4) 0.1492(3) 0.0452(16) Uani 1 1 d . . .
H14B H 0.4680 0.8164 0.1251 0.054 Uiso 1 1 calc R . .
C15B C 0.4947(7) 0.9475(5) 0.1625(4) 0.064(2) Uani 1 1 d . . .
H15B H 0.4142 0.9613 0.1473 0.077 Uiso 1 1 calc R . .
C16B C 0.5826(7) 1.0152(5) 0.1989(4) 0.0610(19) Uani 1 1 d . . .
H16B H 0.5602 1.0741 0.2083 0.073 Uiso 1 1 calc R . .
C18B C 0.7347(5) 0.9088(4) 0.2076(2) 0.0313(12) Uani 1 1 d . . .
H18B H 0.8158 0.8957 0.2227 0.038 Uiso 1 1 calc R . .
C19B C 0.6545(4) 0.7700(3) 0.3044(2) 0.0229(10) Uani 1 1 d . . .
C20B C 0.7271(5) 0.8999(3) 0.3696(2) 0.0279(11) Uani 1 1 d . . .
H20B H 0.7839 0.9455 0.3946 0.033 Uiso 1 1 calc R . .
C21B C 0.5964(5) 0.8988(3) 0.3589(2) 0.0291(12) Uani 1 1 d . . .
H21B H 0.5452 0.9435 0.3756 0.035 Uiso 1 1 calc R . .
C22B C 0.4118(5) 0.7872(4) 0.3031(3) 0.0378(14) Uani 1 1 d . . .
H22C H 0.4038 0.7477 0.2621 0.045 Uiso 1 1 calc R . .
H22D H 0.3639 0.8386 0.2993 0.045 Uiso 1 1 calc R . .
C23B C 0.3482(6) 0.7318(5) 0.3583(3) 0.0530(18) Uani 1 1 d . . .
H23C H 0.3572 0.7721 0.3991 0.064 Uiso 1 1 calc R . .
H23D H 0.3986 0.6817 0.3624 0.064 Uiso 1 1 calc R . .
C24B C 0.1847(6) 0.5927(4) 0.2863(3) 0.0436(15) Uani 1 1 d . . .
C25B C 0.0597(6) 0.5466(5) 0.2650(3) 0.0497(16) Uani 1 1 d . . .
H25B H -0.0170 0.5650 0.2836 0.060 Uiso 1 1 calc R . .
C26B C 0.0516(7) 0.4757(6) 0.2176(4) 0.068(2) Uani 1 1 d . . .
H26B H -0.0319 0.4468 0.2027 0.082 Uiso 1 1 calc R . .
C27B C 0.1626(8) 0.4442(5) 0.1902(4) 0.066(2) Uani 1 1 d . . .
H27B H 0.1549 0.3950 0.1573 0.079 Uiso 1 1 calc R . .
C28B C 0.2849(7) 0.4873(5) 0.2127(3) 0.0520(17) Uani 1 1 d . . .
H28B H 0.3609 0.4666 0.1949 0.062 Uiso 1 1 calc R . .
C29B C 0.2979(5) 0.5606(4) 0.2610(3) 0.0409(14) Uani 1 1 d . . .
H29B H 0.3817 0.5882 0.2765 0.049 Uiso 1 1 calc R . .
C30B C 0.8937(5) 0.7912(4) 0.3361(3) 0.0346(13) Uani 1 1 d . . .
H30D H 0.8960 0.7444 0.3632 0.052 Uiso 1 1 calc R . .
H30E H 0.9579 0.8426 0.3521 0.052 Uiso 1 1 calc R . .
H30F H 0.9144 0.7679 0.2929 0.052 Uiso 1 1 calc R . .
Cl1B Cl 0.66531(14) 0.51171(9) 0.18421(6) 0.0399(3) Uani 1 1 d . . .
Cl2B Cl 0.63295(12) 0.58182(9) 0.34406(6) 0.0322(3) Uani 1 1 d . . .
N1B N 0.7608(4) 0.8199(3) 0.33634(19) 0.0248(9) Uani 1 1 d . . .
N2B N 0.5519(4) 0.8199(3) 0.31885(19) 0.0259(9) Uani 1 1 d . . .
S1B S 0.18215(15) 0.68836(13) 0.34455(9) 0.0521(4) Uani 1 1 d . . .
C31 C 0.3632(11) 0.9008(7) -0.0498(6) 0.126(4) Uani 1 1 d . . .
H31A H 0.3526 0.9065 -0.0951 0.151 Uiso 1 1 calc R . .
H31B H 0.4578 0.9070 -0.0397 0.151 Uiso 1 1 calc R . .
Cl3 Cl 0.2979(2) 0.98872(19) -0.00521(13) 0.1039(9) Uani 1 1 d . . .
Cl4 Cl 0.2946(3) 0.7951(2) -0.03804(13) 0.1277(12) Uani 1 1 d . . .
C32 C -0.019(2) 0.5584(10) 0.0197(9) 0.1373(19) Uani 0.50 1 d PDU A -1
H32A H 0.0175 0.5925 0.0602 0.165 Uiso 0.50 1 calc PR A -1
H32B H -0.1146 0.5560 0.0207 0.165 Uiso 0.50 1 calc PR A -1
Cl5 Cl 0.0375(7) 0.6193(5) -0.0426(3) 0.1373(19) Uani 0.50 1 d PDU A -1
Cl6 Cl 0.0201(8) 0.4481(6) 0.0154(3) 0.1373(19) Uani 0.50 1 d PDU A -1

loop_
_atom_site_aniso_label
_atom_site_aniso_U_11
_atom_site_aniso_U_22
_atom_site_aniso_U_33
_atom_site_aniso_U_23
_atom_site_aniso_U_13
_atom_site_aniso_U_12
C17B 0.064(4) 0.032(3) 0.034(3) 0.006(3) 0.004(3) 0.004(3)
Pd1A 0.0230(2) 0.0205(2) 0.0252(2) 0.00526(16) 0.00110(15) 0.00474(15)
P1A 0.0248(6) 0.0224(7) 0.0248(7) 0.0050(5) 0.0021(5) 0.0068(5)
C1A 0.026(2) 0.023(3) 0.031(3) 0.001(2) 0.003(2) 0.010(2)
C2A 0.037(3) 0.028(3) 0.028(3) 0.001(2) 0.002(2) 0.005(2)
C3A 0.040(3) 0.021(3) 0.049(4) 0.002(3) 0.001(3) 0.001(2)
C4A 0.033(3) 0.034(3) 0.046(4) -0.017(3) -0.009(3) 0.009(3)
C5A 0.034(3) 0.040(4) 0.030(3) -0.009(3) -0.005(2) 0.011(3)
C6A 0.028(3) 0.036(3) 0.031(3) 0.006(2) 0.001(2) 0.010(2)
C7A 0.023(2) 0.024(3) 0.028(3) 0.006(2) 0.0032(19) 0.006(2)
C8A 0.036(3) 0.031(3) 0.027(3) 0.006(2) 0.002(2) 0.010(2)
C9A 0.034(3) 0.028(3) 0.042(3) 0.014(3) 0.004(2) 0.007(2)
C10A 0.039(3) 0.036(3) 0.033(3) 0.015(3) -0.009(2) 0.001(3)
C11A 0.044(3) 0.031(3) 0.029(3) 0.003(2) -0.001(2) 0.004(3)
C12A 0.032(3) 0.023(3) 0.040(3) 0.010(2) 0.001(2) 0.003(2)
C13A 0.024(2) 0.022(3) 0.026(3) -0.001(2) 0.0019(19) 0.004(2)
C14A 0.032(3) 0.037(3) 0.037(3) 0.006(3) 0.002(2) 0.012(2)
C15A 0.029(3) 0.039(3) 0.036(3) 0.004(3) 0.005(2) 0.007(2)
C16A 0.047(3) 0.031(3) 0.034(3) 0.000(3) 0.013(3) -0.002(3)
C17A 0.044(3) 0.038(3) 0.030(3) 0.010(3) 0.004(2) 0.005(3)
C18A 0.033(3) 0.030(3) 0.036(3) 0.008(2) 0.002(2) 0.007(2)
C19A 0.025(2) 0.025(3) 0.027(3) 0.006(2) 0.002(2) 0.010(2)
C20A 0.028(3) 0.039(4) 0.044(4) -0.003(3) -0.004(2) 0.001(2)
C21A 0.027(3) 0.028(3) 0.061(4) 0.002(3) 0.005(3) -0.003(2)
C22A 0.042(3) 0.032(3) 0.036(3) 0.013(3) 0.007(2) 0.006(2)
C23A 0.036(3) 0.044(4) 0.033(3) 0.008(3) 0.005(2) 0.006(3)
C24A 0.044(3) 0.037(3) 0.027(3) 0.006(3) 0.008(2) 0.010(3)
C25A 0.063(4) 0.054(4) 0.038(4) 0.021(3) 0.003(3) 0.008(3)
C26A 0.070(5) 0.074(6) 0.040(4) 0.014(4) -0.016(3) 0.010(4)
C27A 0.049(4) 0.060(5) 0.055(4) -0.005(4) 0.002(3) 0.012(3)
C28A 0.057(4) 0.040(4) 0.037(4) 0.003(3) 0.004(3) 0.005(3)
C29A 0.056(4) 0.043(4) 0.035(3) 0.008(3) 0.001(3) 0.020(3)
C30A 0.041(3) 0.040(3) 0.024(3) 0.012(2) -0.003(2) 0.005(3)
Cl1A 0.0312(6) 0.0319(8) 0.0440(8) 0.0093(6) 0.0040(5) 0.0147(6)
Cl2A 0.0320(6) 0.0255(7) 0.0394(8) 0.0029(6) -0.0011(5) -0.0008(5)
N1A 0.026(2) 0.029(3) 0.029(2) 0.0034(19) -0.0024(17) 0.0035(18)
N2A 0.030(2) 0.027(2) 0.028(2) 0.0085(19) 0.0063(18) 0.0030(18)
S1A 0.0491(8) 0.0554(11) 0.0335(8) 0.0110(7) 0.0143(6) 0.0033(7)
Pd1B 0.0262(2) 0.0209(2) 0.0220(2) 0.00379(16) 0.00087(15) 0.00686(15)
P1B 0.0289(6) 0.0257(7) 0.0232(7) 0.0066(6) 0.0034(5) 0.0088(5)
C1B 0.039(3) 0.028(3) 0.025(3) 0.006(2) -0.001(2) 0.011(2)
C2B 0.045(3) 0.041(4) 0.029(3) -0.001(3) -0.003(2) 0.010(3)
C3B 0.041(3) 0.050(4) 0.054(4) -0.001(3) -0.008(3) 0.012(3)
C4B 0.075(5) 0.043(4) 0.032(4) 0.002(3) -0.014(3) 0.017(3)
C5B 0.087(5) 0.039(4) 0.023(3) 0.006(3) 0.002(3) 0.008(3)
C6B 0.056(3) 0.037(4) 0.029(3) 0.008(3) 0.003(3) 0.003(3)
C7B 0.035(3) 0.034(3) 0.030(3) 0.008(2) 0.005(2) 0.012(2)
C8B 0.045(3) 0.059(4) 0.056(4) 0.031(3) 0.016(3) 0.028(3)
C9B 0.041(3) 0.090(6) 0.072(5) 0.047(4) 0.019(3) 0.034(4)
C10B 0.036(3) 0.068(5) 0.052(4) 0.020(4) 0.014(3) 0.014(3)
C11B 0.037(3) 0.050(4) 0.038(3) 0.012(3) 0.013(2) 0.005(3)
C12B 0.036(3) 0.034(3) 0.037(3) 0.012(3) 0.003(2) 0.007(2)
C13B 0.034(3) 0.027(3) 0.025(3) 0.010(2) 0.008(2) 0.009(2)
C14B 0.043(3) 0.039(4) 0.056(4) 0.004(3) -0.008(3) 0.018(3)
C15B 0.053(4) 0.049(5) 0.094(6) -0.001(4) -0.004(4) 0.033(4)
C16B 0.079(5) 0.030(4) 0.079(5) 0.006(4) 0.011(4) 0.025(4)
C18B 0.039(3) 0.025(3) 0.031(3) 0.011(2) 0.005(2) 0.004(2)
C19B 0.030(2) 0.023(3) 0.018(2) 0.007(2) 0.0033(19) 0.007(2)
C20B 0.037(3) 0.022(3) 0.024(3) 0.003(2) 0.000(2) 0.001(2)
C21B 0.042(3) 0.021(3) 0.025(3) 0.000(2) 0.002(2) 0.009(2)
C22B 0.027(3) 0.034(3) 0.052(4) 0.002(3) -0.002(2) 0.008(2)
C23B 0.071(4) 0.052(4) 0.038(4) -0.010(3) -0.017(3) 0.031(3)
C24B 0.045(3) 0.039(4) 0.053(4) 0.027(3) 0.010(3) 0.006(3)
C25B 0.037(3) 0.058(5) 0.058(4) 0.028(4) 0.002(3) 0.002(3)
C26B 0.052(4) 0.067(6) 0.088(6) 0.039(5) -0.011(4) -0.014(4)
C27B 0.078(5) 0.041(4) 0.073(5) 0.019(4) -0.022(4) -0.023(4)
C28B 0.058(4) 0.041(4) 0.060(4) 0.021(3) -0.004(3) 0.004(3)
C29B 0.034(3) 0.038(4) 0.052(4) 0.010(3) -0.001(3) 0.006(3)
C30B 0.030(3) 0.035(3) 0.040(3) 0.006(3) -0.003(2) 0.007(2)
Cl1B 0.0635(9) 0.0276(8) 0.0305(7) -0.0011(6) -0.0059(6) 0.0194(7)
Cl2B 0.0436(7) 0.0270(7) 0.0276(7) 0.0089(5) -0.0009(5) 0.0053(6)
N1B 0.026(2) 0.023(2) 0.025(2) 0.0005(18) 0.0004(17) 0.0052(17)
N2B 0.026(2) 0.025(2) 0.027(2) 0.0011(19) 0.0006(17) 0.0071(18)
S1B 0.0380(8) 0.0567(11) 0.0630(11) 0.0112(9) 0.0123(7) 0.0075(7)
C31 0.121(8) 0.095(9) 0.147(10) -0.023(7) 0.061(7) -0.007(6)
Cl3 0.0882(15) 0.109(2) 0.1032(19) -0.0185(16) 0.0125(13) 0.0046(14)
Cl4 0.198(3) 0.112(2) 0.1000(19) 0.0518(17) 0.082(2) 0.074(2)
C32 0.140(4) 0.135(5) 0.117(4) -0.017(4) -0.034(3) -0.018(3)
Cl5 0.140(4) 0.135(5) 0.117(4) -0.017(4) -0.034(3) -0.018(3)
Cl6 0.140(4) 0.135(5) 0.117(4) -0.017(4) -0.034(3) -0.018(3)

loop_
_atom_type_symbol
_atom_type_description
_atom_type_scat_dispersion_real
_atom_type_scat_dispersion_imag
_atom_type_scat_source
Pd Pd -0.9988 1.0072 'International Tables Vol C Tables 4.2.6.8 and 6.1.1.4'
P P 0.1023 0.0942 'International Tables Vol C Tables 4.2.6.8 and 6.1.1.4'
C C 0.0033 0.0016 'International Tables Vol C Tables 4.2.6.8 and 6.1.1.4'
Cl Cl 0.1484 0.1585 'International Tables Vol C Tables 4.2.6.8 and 6.1.1.4'
N N 0.0061 0.0033 'International Tables Vol C Tables 4.2.6.8 and 6.1.1.4'
S S 0.1246 0.1234 'International Tables Vol C Tables 4.2.6.8 and 6.1.1.4'
H H 0.0000 0.0000 'International Tables Vol C Tables 4.2.6.8 and 6.1.1.4'

loop_
_geom_angle_atom_site_label_1
_geom_angle_atom_site_label_2
_geom_angle_atom_site_label_3
_geom_angle
_geom_angle_site_symmetry_1
_geom_angle_site_symmetry_3
_geom_angle_publ_flag
C16B C17B C18B 120.4(6) . . ?
C16B C17B H17B 119.8 . . ?
C18B C17B H17B 119.8 . . ?
C19A Pd1A P1A 92.01(13) . . ?
C19A Pd1A Cl2A 178.32(15) . . ?
P1A Pd1A Cl2A 88.56(5) . . ?
C19A Pd1A Cl1A 87.24(13) . . ?
P1A Pd1A Cl1A 177.17(5) . . ?
Cl2A Pd1A Cl1A 92.26(5) . . ?
C7A P1A C13A 106.9(2) . . ?
C7A P1A C1A 103.7(2) . . ?
C13A P1A C1A 106.1(2) . . ?
C7A P1A Pd1A 115.72(15) . . ?
C13A P1A Pd1A 110.29(16) . . ?
C1A P1A Pd1A 113.50(15) . . ?
C6A C1A C2A 119.1(5) . . ?
C6A C1A P1A 123.1(4) . . ?
C2A C1A P1A 117.5(4) . . ?
C3A C2A C1A 119.9(5) . . ?
C3A C2A H2A 120.0 . . ?
C1A C2A H2A 120.0 . . ?
C4A C3A C2A 119.1(6) . . ?
C4A C3A H3A 120.4 . . ?
C2A C3A H3A 120.4 . . ?
C5A C4A C3A 121.2(5) . . ?
C5A C4A H4A 119.4 . . ?
C3A C4A H4A 119.4 . . ?
C4A C5A C6A 120.4(5) . . ?
C4A C5A H5A 119.8 . . ?
C6A C5A H5A 119.8 . . ?
C1A C6A C5A 120.1(5) . . ?
C1A C6A H6A 119.9 . . ?
C5A C6A H6A 119.9 . . ?
C8A C7A C12A 118.3(5) . . ?
C8A C7A P1A 120.4(4) . . ?
C12A C7A P1A 121.3(4) . . ?
C9A C8A C7A 121.4(5) . . ?
C9A C8A H8A 119.3 . . ?
C7A C8A H8A 119.3 . . ?
C8A C9A C10A 119.5(5) . . ?
C8A C9A H9A 120.2 . . ?
C10A C9A H9A 120.2 . . ?
C11A C10A C9A 120.2(5) . . ?
C11A C10A H10A 119.9 . . ?
C9A C10A H10A 119.9 . . ?
C10A C11A C12A 120.7(5) . . ?
C10A C11A H11A 119.6 . . ?
C12A C11A H11A 119.6 . . ?
C11A C12A C7A 119.8(5) . . ?
C11A C12A H12A 120.1 . . ?
C7A C12A H12A 120.1 . . ?
C14A C13A C18A 118.5(5) . . ?
C14A C13A P1A 121.9(4) . . ?
C18A C13A P1A 119.6(4) . . ?
C15A C14A C13A 119.8(5) . . ?
C15A C14A H14A 120.1 . . ?
C13A C14A H14A 120.1 . . ?
C16A C15A C14A 120.7(5) . . ?
C16A C15A H15A 119.6 . . ?
C14A C15A H15A 119.6 . . ?
C15A C16A C17A 120.1(5) . . ?
C15A C16A H16A 119.9 . . ?
C17A C16A H16A 119.9 . . ?
C18A C17A C16A 119.1(5) . . ?
C18A C17A H17A 120.5 . . ?
C16A C17A H17A 120.5 . . ?
C17A C18A C13A 121.7(5) . . ?
C17A C18A H18A 119.1 . . ?
C13A C18A H18A 119.1 . . ?
N1A C19A N2A 105.3(4) . . ?
N1A C19A Pd1A 128.1(4) . . ?
N2A C19A Pd1A 126.6(4) . . ?
C21A C20A N1A 107.1(5) . . ?
C21A C20A H20A 126.4 . . ?
N1A C20A H20A 126.4 . . ?
C20A C21A N2A 106.6(5) . . ?
C20A C21A H21A 126.7 . . ?
N2A C21A H21A 126.7 . . ?
N2A C22A C23A 110.3(4) . . ?
N2A C22A H22A 109.6 . . ?
C23A C22A H22A 109.6 . . ?
N2A C22A H22B 109.6 . . ?
C23A C22A H22B 109.6 . . ?
H22A C22A H22B 108.1 . . ?
C22A C23A S1A 112.1(4) . . ?
C22A C23A H23A 109.2 . . ?
S1A C23A H23A 109.2 . . ?
C22A C23A H23B 109.2 . . ?
S1A C23A H23B 109.2 . . ?
H23A C23A H23B 107.9 . . ?
C29A C24A C25A 118.2(6) . . ?
C29A C24A S1A 124.8(4) . . ?
C25A C24A S1A 117.0(5) . . ?
C24A C25A C26A 120.6(6) . . ?
C24A C25A H25A 119.7 . . ?
C26A C25A H25A 119.7 . . ?
C27A C26A C25A 119.4(6) . . ?
C27A C26A H26A 120.3 . . ?
C25A C26A H26A 120.3 . . ?
C26A C27A C28A 120.1(7) . . ?
C26A C27A H27A 119.9 . . ?
C28A C27A H27A 119.9 . . ?
C29A C28A C27A 120.6(7) . . ?
C29A C28A H28A 119.7 . . ?
C27A C28A H28A 119.7 . . ?
C28A C29A C24A 121.0(6) . . ?
C28A C29A H29A 119.5 . . ?
C24A C29A H29A 119.5 . . ?
N1A C30A H30A 109.5 . . ?
N1A C30A H30B 109.5 . . ?
H30A C30A H30B 109.5 . . ?
N1A C30A H30C 109.5 . . ?
H30A C30A H30C 109.5 . . ?
H30B C30A H30C 109.5 . . ?
C19A N1A C20A 110.8(5) . . ?
C19A N1A C30A 124.4(4) . . ?
C20A N1A C30A 124.8(4) . . ?
C19A N2A C21A 110.2(4) . . ?
C19A N2A C22A 124.7(4) . . ?
C21A N2A C22A 125.1(5) . . ?
C24A S1A C23A 103.8(3) . . ?
C19B Pd1B P1B 90.77(14) . . ?
C19B Pd1B Cl1B 177.66(13) . . ?
P1B Pd1B Cl1B 89.26(5) . . ?
C19B Pd1B Cl2B 87.46(14) . . ?
P1B Pd1B Cl2B 176.93(5) . . ?
Cl1B Pd1B Cl2B 92.41(5) . . ?
C1B P1B C13B 104.0(2) . . ?
C1B P1B C7B 108.3(2) . . ?
C13B P1B C7B 102.8(2) . . ?
C1B P1B Pd1B 114.02(19) . . ?
C13B P1B Pd1B 114.88(16) . . ?
C7B P1B Pd1B 111.99(18) . . ?
C6B C1B C2B 120.4(5) . . ?
C6B C1B P1B 121.7(4) . . ?
C2B C1B P1B 117.9(4) . . ?
C3B C2B C1B 120.4(5) . . ?
C3B C2B H2B 119.8 . . ?
C1B C2B H2B 119.8 . . ?
C2B C3B C4B 119.4(6) . . ?
C2B C3B H3B 120.3 . . ?
C4B C3B H3B 120.3 . . ?
C5B C4B C3B 119.7(6) . . ?
C5B C4B H4B 120.2 . . ?
C3B C4B H4B 120.2 . . ?
C4B C5B C6B 122.0(6) . . ?
C4B C5B H5B 119.0 . . ?
C6B C5B H5B 119.0 . . ?
C1B C6B C5B 118.1(6) . . ?
C1B C6B H6B 121.0 . . ?
C5B C6B H6B 121.0 . . ?
C12B C7B C8B 119.1(5) . . ?
C12B C7B P1B 121.9(4) . . ?
C8B C7B P1B 118.9(4) . . ?
C9B C8B C7B 119.1(6) . . ?
C9B C8B H8B 120.5 . . ?
C7B C8B H8B 120.5 . . ?
C10B C9B C8B 120.8(6) . . ?
C10B C9B H9B 119.6 . . ?
C8B C9B H9B 119.6 . . ?
C9B C10B C11B 120.2(5) . . ?
C9B C10B H10B 119.9 . . ?
C11B C10B H10B 119.9 . . ?
C12B C11B C10B 120.1(6) . . ?
C12B C11B H11B 119.9 . . ?
C10B C11B H11B 119.9 . . ?
C11B C12B C7B 120.6(5) . . ?
C11B C12B H12B 119.7 . . ?
C7B C12B H12B 119.7 . . ?
C14B C13B C18B 118.8(5) . . ?
C14B C13B P1B 121.5(4) . . ?
C18B C13B P1B 119.3(4) . . ?
C15B C14B C13B 120.7(6) . . ?
C15B C14B H14B 119.6 . . ?
C13B C14B H14B 119.6 . . ?
C14B C15B C16B 119.8(6) . . ?
C14B C15B H15B 120.1 . . ?
C16B C15B H15B 120.1 . . ?
C17B C16B C15B 120.4(6) . . ?
C17B C16B H16B 119.8 . . ?
C15B C16B H16B 119.8 . . ?
C17B C18B C13B 119.9(5) . . ?
C17B C18B H18B 120.0 . . ?
C13B C18B H18B 120.0 . . ?
N1B C19B N2B 104.6(4) . . ?
N1B C19B Pd1B 125.6(3) . . ?
N2B C19B Pd1B 129.8(3) . . ?
C21B C20B N1B 106.5(4) . . ?
C21B C20B H20B 126.8 . . ?
N1B C20B H20B 126.8 . . ?
C20B C21B N2B 107.7(4) . . ?
C20B C21B H21B 126.2 . . ?
N2B C21B H21B 126.2 . . ?
N2B C22B C23B 110.2(4) . . ?
N2B C22B H22C 109.6 . . ?
C23B C22B H22C 109.6 . . ?
N2B C22B H22D 109.6 . . ?
C23B C22B H22D 109.6 . . ?
H22C C22B H22D 108.1 . . ?
C22B C23B S1B 114.5(4) . . ?
C22B C23B H23C 108.6 . . ?
S1B C23B H23C 108.6 . . ?
C22B C23B H23D 108.6 . . ?
S1B C23B H23D 108.6 . . ?
H23C C23B H23D 107.6 . . ?
C29B C24B C25B 119.4(6) . . ?
C29B C24B S1B 125.3(5) . . ?
C25B C24B S1B 115.2(5) . . ?
C26B C25B C24B 119.4(6) . . ?
C26B C25B H25B 120.3 . . ?
C24B C25B H25B 120.3 . . ?
C25B C26B C27B 122.3(7) . . ?
C25B C26B H26B 118.9 . . ?
C27B C26B H26B 118.9 . . ?
C28B C27B C26B 118.2(7) . . ?
C28B C27B H27B 120.9 . . ?
C26B C27B H27B 120.9 . . ?
C27B C28B C29B 121.6(7) . . ?
C27B C28B H28B 119.2 . . ?
C29B C28B H28B 119.2 . . ?
C28B C29B C24B 119.0(6) . . ?
C28B C29B H29B 120.5 . . ?
C24B C29B H29B 120.5 . . ?
N1B C30B H30D 109.5 . . ?
N1B C30B H30E 109.5 . . ?
H30D C30B H30E 109.5 . . ?
N1B C30B H30F 109.5 . . ?
H30D C30B H30F 109.5 . . ?
H30E C30B H30F 109.5 . . ?
C19B N1B C20B 111.1(4) . . ?
C19B N1B C30B 123.7(4) . . ?
C20B N1B C30B 125.2(4) . . ?
C19B N2B C21B 110.1(4) . . ?
C19B N2B C22B 124.8(4) . . ?
C21B N2B C22B 124.3(4) . . ?
C23B S1B C24B 104.2(3) . . ?
Cl4 C31 Cl3 114.9(6) . . ?
Cl4 C31 H31A 108.5 . . ?
Cl3 C31 H31A 108.5 . . ?
Cl4 C31 H31B 108.5 . . ?
Cl3 C31 H31B 108.5 . . ?
H31A C31 H31B 107.5 . . ?
Cl6 C32 Cl5 116.6(11) . . ?
Cl6 C32 H32A 108.1 . . ?
Cl5 C32 H32A 108.1 . . ?
Cl6 C32 H32B 108.1 . . ?
Cl5 C32 H32B 108.1 . . ?
H32A C32 H32B 107.3 . . ?

loop_
_geom_bond_atom_site_label_1
_geom_bond_atom_site_label_2
_geom_bond_distance
_geom_bond_site_symmetry_2
_geom_bond_publ_flag
C17B C16B 1.358(9) . ?
C17B C18B 1.374(8) . ?
C17B H17B 0.9300 . ?
Pd1A C19A 1.987(5) . ?
Pd1A P1A 2.2528(12) . ?
Pd1A Cl2A 2.3417(13) . ?
Pd1A Cl1A 2.3583(12) . ?
P1A C7A 1.804(5) . ?
P1A C13A 1.825(5) . ?
P1A C1A 1.838(5) . ?
C1A C6A 1.374(7) . ?
C1A C2A 1.397(7) . ?
C2A C3A 1.392(7) . ?
C2A H2A 0.9300 . ?
C3A C4A 1.378(8) . ?
C3A H3A 0.9300 . ?
C4A C5A 1.342(8) . ?
C4A H4A 0.9300 . ?
C5A C6A 1.390(7) . ?
C5A H5A 0.9300 . ?
C6A H6A 0.9300 . ?
C7A C8A 1.397(7) . ?
C7A C12A 1.402(7) . ?
C8A C9A 1.373(7) . ?
C8A H8A 0.9300 . ?
C9A C10A 1.389(7) . ?
C9A H9A 0.9300 . ?
C10A C11A 1.368(7) . ?
C10A H10A 0.9300 . ?
C11A C12A 1.390(7) . ?
C11A H11A 0.9300 . ?
C12A H12A 0.9300 . ?
C13A C14A 1.394(7) . ?
C13A C18A 1.396(7) . ?
C14A C15A 1.382(8) . ?
C14A H14A 0.9300 . ?
C15A C16A 1.377(8) . ?
C15A H15A 0.9300 . ?
C16A C17A 1.390(8) . ?
C16A H16A 0.9300 . ?
C17A C18A 1.368(7) . ?
C17A H17A 0.9300 . ?
C18A H18A 0.9300 . ?
C19A N1A 1.346(6) . ?
C19A N2A 1.350(6) . ?
C20A C21A 1.343(8) . ?
C20A N1A 1.371(7) . ?
C20A H20A 0.9300 . ?
C21A N2A 1.389(7) . ?
C21A H21A 0.9300 . ?
C22A N2A 1.466(6) . ?
C22A C23A 1.526(7) . ?
C22A H22A 0.9700 . ?
C22A H22B 0.9700 . ?
C23A S1A 1.811(5) . ?
C23A H23A 0.9700 . ?
C23A H23B 0.9700 . ?
C24A C29A 1.377(8) . ?
C24A C25A 1.386(8) . ?
C24A S1A 1.791(6) . ?
C25A C26A 1.401(9) . ?
C25A H25A 0.9300 . ?
C26A C27A 1.358(10) . ?
C26A H26A 0.9300 . ?
C27A C28A 1.371(9) . ?
C27A H27A 0.9300 . ?
C28A C29A 1.366(8) . ?
C28A H28A 0.9300 . ?
C29A H29A 0.9300 . ?
C30A N1A 1.457(7) . ?
C30A H30A 0.9600 . ?
C30A H30B 0.9600 . ?
C30A H30C 0.9600 . ?
Pd1B C19B 1.973(5) . ?
Pd1B P1B 2.2559(14) . ?
Pd1B Cl1B 2.3437(13) . ?
Pd1B Cl2B 2.3698(13) . ?
P1B C1B 1.811(5) . ?
P1B C13B 1.821(5) . ?
P1B C7B 1.833(5) . ?
C1B C6B 1.381(7) . ?
C1B C2B 1.400(8) . ?
C2B C3B 1.377(8) . ?
C2B H2B 0.9300 . ?
C3B C4B 1.396(9) . ?
C3B H3B 0.9300 . ?
C4B C5B 1.363(9) . ?
C4B H4B 0.9300 . ?
C5B C6B 1.399(8) . ?
C5B H5B 0.9300 . ?
C6B H6B 0.9300 . ?
C7B C12B 1.386(8) . ?
C7B C8B 1.395(8) . ?
C8B C9B 1.385(8) . ?
C8B H8B 0.9300 . ?
C9B C10B 1.357(9) . ?
C9B H9B 0.9300 . ?
C10B C11B 1.376(8) . ?
C10B H10B 0.9300 . ?
C11B C12B 1.363(7) . ?
C11B H11B 0.9300 . ?
C12B H12B 0.9300 . ?
C13B C14B 1.391(7) . ?
C13B C18B 1.398(7) . ?
C14B C15B 1.356(8) . ?
C14B H14B 0.9300 . ?
C15B C16B 1.393(10) . ?
C15B H15B 0.9300 . ?
C16B H16B 0.9300 . ?
C18B H18B 0.9300 . ?
C19B N1B 1.345(6) . ?
C19B N2B 1.368(6) . ?
C20B C21B 1.339(7) . ?
C20B N1B 1.380(6) . ?
C20B H20B 0.9300 . ?
C21B N2B 1.370(6) . ?
C21B H21B 0.9300 . ?
C22B N2B 1.462(6) . ?
C22B C23B 1.607(9) . ?
C22B H22C 0.9700 . ?
C22B H22D 0.9700 . ?
C23B S1B 1.733(7) . ?
C23B H23C 0.9700 . ?
C23B H23D 0.9700 . ?
C24B C29B 1.383(8) . ?
C24B C25B 1.401(8) . ?
C24B S1B 1.749(7) . ?
C25B C26B 1.341(10) . ?
C25B H25B 0.9300 . ?
C26B C27B 1.378(11) . ?
C26B H26B 0.9300 . ?
C27B C28B 1.370(9) . ?
C27B H27B 0.9300 . ?
C28B C29B 1.376(9) . ?
C28B H28B 0.9300 . ?
C29B H29B 0.9300 . ?
C30B N1B 1.466(6) . ?
C30B H30D 0.9600 . ?
C30B H30E 0.9600 . ?
C30B H30F 0.9600 . ?
C31 Cl4 1.692(11) . ?
C31 Cl3 1.711(9) . ?
C31 H31A 0.9700 . ?
C31 H31B 0.9700 . ?
C32 Cl6 1.728(9) . ?
C32 Cl5 1.750(10) . ?
C32 H32A 0.9700 . ?
C32 H32B 0.9700 . ?
